data_4102400
loop_
_publ_author_name
'Jian-Bin Lin'
'Jie-Peng Zhang'
'Xiao-Ming Chen'

_publ_section_title
;
 Nonclassical Active Site for Enhanced Gas Sorption in Porous Coordination
 Polymer
;
_journal_name_full 'Journal of the American Chemical Society'
_journal_page_first 6654
_journal_page_last 6656
_journal_paper_doi 10.1021/ja1009635
_journal_volume 132
_journal_year 2010
_chemical_formula_sum 'C24 H16 Co N10'
_chemical_formula_weight 503.40
_chemical_name_systematic
; 
 ? 
;
_space_group_IT_number 148
_symmetry_cell_setting hexagonal
_symmetry_space_group_name_Hall '-R 3'
_symmetry_space_group_name_H-M 'R -3 :H'
_atom_sites_solution_hydrogens geom
_atom_sites_solution_primary direct
_atom_sites_solution_secondary difmap
_audit_creation_method SHELXL-97
_cell_angle_alpha 90.00
_cell_angle_beta 90.00
_cell_angle_gamma 120.00
_cell_formula_units_Z 9
_cell_length_a 28.222(5)
_cell_length_b 28.222(5)
_cell_length_c 9.413(3)
_cell_measurement_reflns_used 3768
_cell_measurement_temperature 293(2)
_cell_measurement_theta_max 22.66
_cell_measurement_theta_min 2.3185
_cell_volume 6493(3)
_computing_cell_refinement 'SAINT+ Ver. 6.22, Bruker AXS Inc., 2001.'
_computing_data_collection 'SMART Bruker AXS Inc., 1998.'
_computing_data_reduction 'SAINT+ Ver. 6.22, Bruker AXS Inc., 2001.'
_computing_molecular_graphics 'SHELXTL Ver. 6.12, (Sheldrick, 2000)'
_computing_publication_material 'SHELXTL Ver. 6.12, (Sheldrick, 2000)'
_computing_structure_refinement 'SHELXTL Ver. 6.12, (Sheldrick, 2000)'
_computing_structure_solution 'SHELXTL Ver. 6.12, (Sheldrick, 2000)'
_diffrn_ambient_temperature 293(2)
_diffrn_measured_fraction_theta_full 1.000
_diffrn_measured_fraction_theta_max 1.000
_diffrn_measurement_device_type 'Bruker Apex CCd'
_diffrn_measurement_method '\w scan'
_diffrn_radiation_monochromator graphite
_diffrn_radiation_source 'fine-focus sealed tube'
_diffrn_radiation_type MoK\a
_diffrn_radiation_wavelength 0.71073
_diffrn_reflns_av_R_equivalents 0.0581
_diffrn_reflns_av_sigmaI/netI 0.0465
_diffrn_reflns_limit_h_max 34
_diffrn_reflns_limit_h_min -34
_diffrn_reflns_limit_k_max 31
_diffrn_reflns_limit_k_min -34
_diffrn_reflns_limit_l_max 10
_diffrn_reflns_limit_l_min -11
_diffrn_reflns_number 16372
_diffrn_reflns_theta_full 25.98
_diffrn_reflns_theta_max 25.98
_diffrn_reflns_theta_min 1.44
_exptl_absorpt_coefficient_mu 0.623
_exptl_absorpt_correction_T_max 0.9015
_exptl_absorpt_correction_T_min 0.7888
_exptl_absorpt_correction_type multi-scan
_exptl_absorpt_process_details SADABS
_exptl_crystal_colour yellow
_exptl_crystal_density_diffrn 1.159
_exptl_crystal_density_method 'not measured'
_exptl_crystal_description block
_exptl_crystal_F_000 2313
_exptl_crystal_size_max 0.40
_exptl_crystal_size_mid 0.28
_exptl_crystal_size_min 0.17
_refine_diff_density_max 0.316
_refine_diff_density_min -0.199
_refine_diff_density_rms 0.049
_refine_ls_extinction_method none
_refine_ls_goodness_of_fit_ref 1.000
_refine_ls_hydrogen_treatment constr
_refine_ls_matrix_type full
_refine_ls_number_parameters 160
_refine_ls_number_reflns 2842
_refine_ls_number_restraints 0
_refine_ls_restrained_S_all 1.000
_refine_ls_R_factor_all 0.0637
_refine_ls_R_factor_gt 0.0416
_refine_ls_shift/su_max 0.000
_refine_ls_shift/su_mean 0.000
_refine_ls_structure_factor_coef Fsqd
_refine_ls_weighting_details 'calc w=1/[\s^2^(Fo^2^)+(0.0580P)^2^+0.0000P] where P=(Fo^2^+2Fc^2^)/3'
_refine_ls_weighting_scheme calc
_refine_ls_wR_factor_gt 0.1020
_refine_ls_wR_factor_ref 0.1082
_reflns_number_gt 1920
_reflns_number_total 2842
_reflns_threshold_expression >2sigma(I)
_cod_data_source_file ja1009635_si_002_1.cif
_cod_data_source_block compound_1
_cod_original_sg_symbol_H-M 'R -3'
_cod_database_code 4102400

loop_
_symmetry_equiv_pos_as_xyz
'x, y, z'
'-y, x-y, z'
'-x+y, -x, z'
'x+2/3, y+1/3, z+1/3'
'-y+2/3, x-y+1/3, z+1/3'
'-x+y+2/3, -x+1/3, z+1/3'
'x+1/3, y+2/3, z+2/3'
'-y+1/3, x-y+2/3, z+2/3'
'-x+y+1/3, -x+2/3, z+2/3'
'-x, -y, -z'
'y, -x+y, -z'
'x-y, x, -z'
'-x+2/3, -y+1/3, -z+1/3'
'y+2/3, -x+y+1/3, -z+1/3'
'x-y+2/3, x+1/3, -z+1/3'
'-x+1/3, -y+2/3, -z+2/3'
'y+1/3, -x+y+2/3, -z+2/3'
'x-y+1/3, x+2/3, -z+2/3'

loop_
_atom_site_label
_atom_site_type_symbol
_atom_site_fract_x
_atom_site_fract_y
_atom_site_fract_z
_atom_site_U_iso_or_equiv
_atom_site_adp_type
_atom_site_occupancy
_atom_site_symmetry_multiplicity
_atom_site_calc_flag
_atom_site_refinement_flags
Co1 Co 0.0000 0.5000 1.0000 0.04877(18) Uani 1 2 d S
N1 N -0.06879(8) 0.48484(8) 0.8656(2) 0.0576(5) Uani 1 1 d .
N2 N 0.01567(8) 0.47118(8) 0.81846(19) 0.0494(5) Uani 1 1 d .
N3 N 0.05461(8) 0.45986(8) 0.7724(2) 0.0507(5) Uani 1 1 d .
N4 N -0.01175(9) 0.43189(8) 0.6051(2) 0.0596(5) Uani 1 1 d .
N5 N 0.12548(8) 0.37581(8) 0.4193(2) 0.0562(5) Uani 1 1 d .
C1 C -0.10855(13) 0.49622(13) 0.8912(3) 0.0769(8) Uani 1 1 d .
H1A H -0.1090 0.5115 0.9784 0.092 Uiso 1 1 calc R
C2 C -0.14863(14) 0.48634(16) 0.7951(4) 0.0990(11) Uani 1 1 d .
H2A H -0.1756 0.4949 0.8168 0.119 Uiso 1 1 calc R
C3 C -0.14877(15) 0.46374(16) 0.6662(4) 0.1001(11) Uani 1 1 d .
H3A H -0.1760 0.4565 0.5998 0.120 Uiso 1 1 calc R
C4 C -0.10843(13) 0.45199(13) 0.6368(3) 0.0818(9) Uani 1 1 d .
H4A H -0.1076 0.4368 0.5498 0.098 Uiso 1 1 calc R
C5 C -0.06888(10) 0.46299(10) 0.7380(3) 0.0570(6) Uani 1 1 d .
C6 C -0.02246(10) 0.45404(9) 0.7172(3) 0.0515(6) Uani 1 1 d .
C7 C 0.03624(10) 0.43642(9) 0.6461(2) 0.0483(6) Uani 1 1 d .
C8 C 0.06715(9) 0.41681(9) 0.5637(2) 0.0493(6) Uani 1 1 d .
C12 C 0.04748(11) 0.38659(13) 0.4427(3) 0.0748(8) Uani 1 1 d .
H12A H 0.0139 0.3794 0.4061 0.090 Uiso 1 1 calc R
C11 C 0.07680(12) 0.36681(14) 0.3751(3) 0.0795(9) Uani 1 1 d .
H11A H 0.0620 0.3459 0.2936 0.095 Uiso 1 1 calc R
C10 C 0.14465(11) 0.40610(12) 0.5346(3) 0.0700(8) Uani 1 1 d .
H10A H 0.1790 0.4141 0.5670 0.084 Uiso 1 1 calc R
C9 C 0.11713(11) 0.42652(12) 0.6097(3) 0.0694(8) Uani 1 1 d .
H9A H 0.1324 0.4469 0.6917 0.083 Uiso 1 1 calc R

loop_
_atom_site_aniso_label
_atom_site_aniso_U_11
_atom_site_aniso_U_22
_atom_site_aniso_U_33
_atom_site_aniso_U_23
_atom_site_aniso_U_13
_atom_site_aniso_U_12
Co1 0.0686(3) 0.0500(3) 0.0386(3) 0.00718(19) 0.0155(2) 0.0379(2)
N1 0.0700(13) 0.0618(13) 0.0542(13) 0.0077(10) 0.0176(11) 0.0427(11)
N2 0.0649(13) 0.0544(11) 0.0404(11) 0.0064(9) 0.0131(10) 0.0385(10)
N3 0.0661(12) 0.0558(12) 0.0406(11) 0.0017(9) 0.0092(10) 0.0383(10)
N4 0.0675(14) 0.0713(14) 0.0494(12) -0.0106(10) 0.0038(10) 0.0419(12)
N5 0.0548(12) 0.0753(14) 0.0470(12) -0.0178(10) -0.0079(10) 0.0388(11)
C1 0.086(2) 0.098(2) 0.0720(19) -0.0014(17) 0.0129(16) 0.0653(19)
C2 0.087(2) 0.138(3) 0.104(3) -0.008(2) 0.002(2) 0.081(2)
C3 0.097(2) 0.143(3) 0.089(2) -0.017(2) -0.014(2) 0.081(2)
C4 0.082(2) 0.106(2) 0.070(2) -0.0091(17) -0.0033(16) 0.0559(19)
C5 0.0652(16) 0.0606(15) 0.0525(15) 0.0065(12) 0.0099(13) 0.0369(14)
C6 0.0610(15) 0.0523(14) 0.0463(14) 0.0064(11) 0.0109(12) 0.0323(12)
C7 0.0607(15) 0.0493(13) 0.0411(13) 0.0008(11) 0.0078(11) 0.0322(12)
C8 0.0556(14) 0.0532(14) 0.0423(13) -0.0039(11) 0.0054(11) 0.0296(12)
C12 0.0655(17) 0.118(2) 0.0611(18) -0.0332(17) -0.0157(14) 0.0613(18)
C11 0.0739(18) 0.131(3) 0.0557(17) -0.0449(17) -0.0208(14) 0.0674(19)
C10 0.0612(16) 0.090(2) 0.0714(19) -0.0340(16) -0.0200(14) 0.0477(16)
C9 0.0737(18) 0.086(2) 0.0620(17) -0.0351(15) -0.0177(14) 0.0505(16)

loop_
_atom_type_symbol
_atom_type_description
_atom_type_scat_dispersion_real
_atom_type_scat_dispersion_imag
_atom_type_scat_source
C C 0.0033 0.0016 'International Tables Vol C Tables 4.2.6.8 and 6.1.1.4'
H H 0.0000 0.0000 'International Tables Vol C Tables 4.2.6.8 and 6.1.1.4'
N N 0.0061 0.0033 'International Tables Vol C Tables 4.2.6.8 and 6.1.1.4'
Co Co 0.3494 0.9721 'International Tables Vol C Tables 4.2.6.8 and 6.1.1.4'

loop_
_geom_angle_atom_site_label_1
_geom_angle_atom_site_label_2
_geom_angle_atom_site_label_3
_geom_angle
_geom_angle_site_symmetry_1
_geom_angle_site_symmetry_3
N2 Co1 N2 180.00(6) . 10_567
N2 Co1 N1 77.50(8) . .
N2 Co1 N1 102.50(8) 10_567 .
N2 Co1 N1 102.50(8) . 10_567
N2 Co1 N1 77.50(8) 10_567 10_567
N1 Co1 N1 180.000(1) . 10_567
N2 Co1 N5 89.45(7) . 8
N2 Co1 N5 90.55(7) 10_567 8
N1 Co1 N5 92.81(8) . 8
N1 Co1 N5 87.19(8) 10_567 8
N2 Co1 N5 90.55(7) . 14_456
N2 Co1 N5 89.45(7) 10_567 14_456
N1 Co1 N5 87.19(8) . 14_456
N1 Co1 N5 92.81(8) 10_567 14_456
N5 Co1 N5 180.0 8 14_456
C1 N1 C5 117.5(2) . .
C1 N1 Co1 128.56(19) . .
C5 N1 Co1 113.92(16) . .
C6 N2 N3 106.69(18) . .
C6 N2 Co1 116.63(15) . .
N3 N2 Co1 136.43(16) . .
C7 N3 N2 103.97(19) . .
C6 N4 C7 100.5(2) . .
C10 N5 C11 115.5(2) . .
C10 N5 Co1 119.92(16) . 6_454
C11 N5 Co1 123.85(16) . 6_454
N1 C1 C2 122.8(3) . .
N1 C1 H1A 118.6 . .
C2 C1 H1A 118.6 . .
C1 C2 C3 119.5(3) . .
C1 C2 H2A 120.3 . .
C3 C2 H2A 120.3 . .
C4 C3 C2 119.0(3) . .
C4 C3 H3A 120.5 . .
C2 C3 H3A 120.5 . .
C3 C4 C5 119.0(3) . .
C3 C4 H4A 120.5 . .
C5 C4 H4A 120.5 . .
N1 C5 C4 122.3(2) . .
N1 C5 C6 113.6(2) . .
C4 C5 C6 124.1(2) . .
N2 C6 N4 113.8(2) . .
N2 C6 C5 118.0(2) . .
N4 C6 C5 128.1(2) . .
N3 C7 N4 115.1(2) . .
N3 C7 C8 120.1(2) . .
N4 C7 C8 124.8(2) . .
C12 C8 C9 116.6(2) . .
C12 C8 C7 123.0(2) . .
C9 C8 C7 120.4(2) . .
C8 C12 C11 120.3(2) . .
C8 C12 H12A 119.8 . .
C11 C12 H12A 119.8 . .
N5 C11 C12 123.7(2) . .
N5 C11 H11A 118.2 . .
C12 C11 H11A 118.2 . .
N5 C10 C9 124.2(2) . .
N5 C10 H10A 117.9 . .
C9 C10 H10A 117.9 . .
C8 C9 C10 119.8(2) . .
C8 C9 H9A 120.1 . .
C10 C9 H9A 120.1 . .

loop_
_geom_bond_atom_site_label_1
_geom_bond_atom_site_label_2
_geom_bond_distance
_geom_bond_site_symmetry_2
Co1 N2 2.0339(18) .
Co1 N2 2.0339(18) 10_567
Co1 N1 2.173(2) .
Co1 N1 2.173(2) 10_567
Co1 N5 2.1990(19) 8
Co1 N5 2.1990(19) 14_456
N1 C1 1.335(3) .
N1 C5 1.349(3) .
N2 C6 1.334(3) .
N2 N3 1.360(2) .
N3 C7 1.333(3) .
N4 C6 1.335(3) .
N4 C7 1.351(3) .
N5 C10 1.319(3) .
N5 C11 1.333(3) .
N5 Co1 2.1988(19) 6_454
C1 C2 1.364(4) .
C1 H1A 0.9300 .
C2 C3 1.369(4) .
C2 H2A 0.9300 .
C3 C4 1.364(4) .
C3 H3A 0.9300 .
C4 C5 1.380(4) .
C4 H4A 0.9300 .
C5 C6 1.466(3) .
C7 C8 1.467(3) .
C8 C12 1.363(3) .
C8 C9 1.366(3) .
C12 C11 1.365(3) .
C12 H12A 0.9300 .
C11 H11A 0.9300 .
C10 C9 1.372(3) .
C10 H10A 0.9300 .
C9 H9A 0.9300 .
